data_1569934
loop_
_publ_author_name
'Heiser, Christian'
'Merzweiler, Kurt'

_publ_section_title
;
 Tetrakis(\m-acetato-\k2
 O:O&#x2032;)bis[(tetrahydrofuran-\kO)chromium(II)]
;
_journal_coeditor_code WM4196
_journal_issue 9
_journal_name_full IUCrData
_journal_paper_doi 10.1107/S2414314623008015
_journal_volume 8
_journal_year 2023
_chemical_formula_iupac '[Cr2 (C2 H3 O2)4 (C4 H8 O)2]'
_chemical_formula_moiety 'C16 H28 Cr2 O10'
_chemical_formula_sum 'C16 H28 Cr2 O10'
_chemical_formula_weight 484.38
_chemical_name_systematic
Tetrakis(\m-acetato-\k^2^<i>O</i>:<i>O</i>')bis[(tetrahydrofuran-\k<i>O</i>)chromium(II)](<i>Cr</i>---<i>Cr</i>)
_space_group_crystal_system monoclinic
_space_group_IT_number 15
_space_group_name_Hall '-C 2yc'
_space_group_name_H-M_alt 'C 1 2/c 1'
_atom_sites_solution_hydrogens geom
_audit_creation_method
;
Olex2 1.5
(compiled 2023.03.06 svn.rbb2c1857 for OlexSys, GUI svn.r6748)
;
_cell_angle_alpha 90
_cell_angle_beta 136.283(10)
_cell_angle_gamma 90
_cell_formula_units_Z 4
_cell_length_a 20.833(4)
_cell_length_b 9.6413(15)
_cell_length_c 15.654(3)
_cell_measurement_reflns_used 10024
_cell_measurement_temperature 213
_cell_measurement_theta_max 27.13
_cell_measurement_theta_min 1.89
_cell_volume 2173.0(8)
_computing_cell_refinement
;
X-Area (Stoe, 2016)
;
_computing_data_collection
;
X-Area (Stoe, 2016)
;
_computing_data_reduction
;
X-Area (Stoe, 2016)
;
_computing_molecular_graphics
;
DIAMOND (Brandenburg, 2019
;
_computing_publication_material
;
Olex2 (Dolomanov <i>et al.</i>,  2009)
;
_computing_structure_refinement
;
SHELXL (Sheldrick, 2015b)
;
_computing_structure_solution
;
<i>SHELXT</i> (Sheldrick, 2015a)
;
_diffrn_ambient_temperature 213
_diffrn_detector 'image plate (34 cm diameter)'
_diffrn_detector_area_resol_mean 6.67
_diffrn_measured_fraction_theta_full 0.997
_diffrn_measured_fraction_theta_max 0.988
_diffrn_measurement_device '2-circle diffractometer'
_diffrn_measurement_device_type 'Stoe IPDSII'
_diffrn_measurement_method 'rotation method, \w scans'
_diffrn_radiation_monochromator 'plane graphite'
_diffrn_radiation_probe x-ray
_diffrn_radiation_type 'Mo K\a'
_diffrn_radiation_wavelength 0.71073
_diffrn_reflns_av_R_equivalents 0.0250
_diffrn_reflns_av_unetI/netI 0.0177
_diffrn_reflns_limit_h_max 26
_diffrn_reflns_limit_h_min -26
_diffrn_reflns_limit_k_max 11
_diffrn_reflns_limit_k_min -12
_diffrn_reflns_limit_l_max 19
_diffrn_reflns_limit_l_min -19
_diffrn_reflns_number 8042
_diffrn_reflns_theta_full 25.242
_diffrn_reflns_theta_max 26.802
_diffrn_reflns_theta_min 2.542
_diffrn_source 'sealed X-ray tube, 12 x 0.4 mm long-fine focus'
_diffrn_source_current 30
_diffrn_source_power 1.500
_diffrn_source_voltage 50
_exptl_absorpt_coefficient_mu 1.047
_exptl_absorpt_correction_T_max 0.8734
_exptl_absorpt_correction_T_min 0.7357
_exptl_absorpt_correction_type integration
_exptl_absorpt_process_details
;
[Absorption correction with X-Red32 (Stoe, 2009) by Gaussian integration
analogous to Coppens (1970)]
;
_exptl_crystal_colour 'clear red'
_exptl_crystal_density_diffrn 1.481
_exptl_crystal_density_method 'not measured'
_exptl_crystal_description block
_exptl_crystal_F_000 1008
_exptl_crystal_size_max 0.192
_exptl_crystal_size_mid 0.163
_exptl_crystal_size_min 0.135
_refine_diff_density_max 0.537
_refine_diff_density_min -0.254
_refine_ls_extinction_method none
_refine_ls_goodness_of_fit_ref 1.056
_refine_ls_hydrogen_treatment constr
_refine_ls_matrix_type full
_refine_ls_number_parameters 129
_refine_ls_number_reflns 2297
_refine_ls_number_restraints 0
_refine_ls_restrained_S_all 1.056
_refine_ls_R_factor_all 0.0315
_refine_ls_R_factor_gt 0.0284
_refine_ls_shift/su_max 0.001
_refine_ls_shift/su_mean 0.000
_refine_ls_structure_factor_coef Fsqd
_refine_ls_weighting_details 'w=1/[\s^2^(Fo^2^)+(0.0467P)^2^+2.3382P] where P=(Fo^2^+2Fc^2^)/3'
_refine_ls_weighting_scheme calc
_refine_ls_wR_factor_gt 0.0825
_refine_ls_wR_factor_ref 0.0844
_reflns_number_gt 2085
_reflns_number_total 2297
_reflns_threshold_expression 'I > 2\s(I)'
_cod_data_source_file wm4196.cif
_cod_data_source_block I
_cod_original_cell_volume 2172.9(7)
_cod_database_code 1569934
_shelx_space_group_comment
;
The symmetry employed for this shelxl refinement is uniquely defined
by the following loop, which should always be used as a source of
symmetry information in preference to the above space-group names.
They are only intended as comments.
;

loop_
_space_group_symop_operation_xyz
'x, y, z'
'-x, y, -z+1/2'
'x+1/2, y+1/2, z'
'-x+1/2, y+1/2, -z+1/2'
'-x, -y, -z'
'x, -y, z-1/2'
'-x+1/2, -y+1/2, -z'
'x+1/2, -y+1/2, z-1/2'

loop_
_atom_site_type_symbol
_atom_site_label
_atom_site_fract_x
_atom_site_fract_y
_atom_site_fract_z
_atom_site_U_iso_or_equiv
_atom_site_adp_type
_atom_site_calc_flag
_atom_site_occupancy
_atom_site_disorder_assembly
_atom_site_disorder_group
Cr Cr 0.26094(2) 0.66145(3) 0.46117(2) 0.02544(11) Uani d 1 . .
O O4 0.14551(9) 0.92201(13) 0.36838(12) 0.0342(3) Uani d 1 . .
O O2 0.34181(9) 0.94502(13) 0.57992(12) 0.0333(3) Uani d 1 . .
O O1 0.36182(9) 0.77547(14) 0.50418(12) 0.0345(3) Uani d 1 . .
O O5 0.28145(10) 0.47338(14) 0.38969(12) 0.0372(3) Uani d 1 . .
O O3 0.16586(9) 0.75243(13) 0.29340(11) 0.0323(3) Uani d 1 . .
C C1 0.38244(12) 0.8921(2) 0.55545(16) 0.0318(4) Uani d 1 . .
C C7 0.2675(2) 0.2300(2) 0.3690(3) 0.0598(7) Uani d 1 . .
H H7A 0.256700 0.153198 0.399458 0.072 Uiso calc 1 . .
H H7B 0.302134 0.193893 0.352458 0.072 Uiso calc 1 . .
C C4 0.05644(14) 0.9286(2) 0.15474(18) 0.0437(5) Uani d 1 . .
H H4A 0.028412 1.008695 0.156494 0.065 Uiso calc 1 . .
H H4B 0.008049 0.860582 0.094730 0.065 Uiso calc 1 . .
H H4C 0.086525 0.959150 0.130761 0.065 Uiso calc 1 . .
C C6 0.17708(19) 0.2950(3) 0.2548(2) 0.0557(6) Uani d 1 . .
H H6A 0.149691 0.245473 0.179140 0.067 Uiso calc 1 . .
H H6B 0.131657 0.296526 0.258606 0.067 Uiso calc 1 . .
C C2 0.46056(14) 0.9713(2) 0.5899(2) 0.0447(5) Uani d 1 . .
H H2A 0.451210 1.070872 0.590081 0.067 Uiso calc 1 . .
H H2B 0.461851 0.951885 0.529713 0.067 Uiso calc 1 . .
H H2C 0.519618 0.942836 0.672441 0.067 Uiso calc 1 . .
C C5 0.20714(15) 0.4391(2) 0.25966(19) 0.0396(4) Uani d 1 . .
H H5A 0.229504 0.441548 0.221381 0.048 Uiso calc 1 . .
H H5B 0.154969 0.505239 0.215539 0.048 Uiso calc 1 . .
C C3 0.12762(12) 0.86336(19) 0.28110(16) 0.0296(4) Uani d 1 . .
C C8 0.31894(19) 0.3462(2) 0.4601(2) 0.0537(6) Uani d 1 . .
H H8A 0.310317 0.343141 0.514527 0.064 Uiso calc 1 . .
H H8B 0.386159 0.339342 0.512128 0.064 Uiso calc 1 . .

loop_
_atom_site_aniso_label
_atom_site_aniso_U_11
_atom_site_aniso_U_22
_atom_site_aniso_U_33
_atom_site_aniso_U_12
_atom_site_aniso_U_13
_atom_site_aniso_U_23
Cr 0.02569(16) 0.02424(17) 0.02535(16) 0.00141(10) 0.01810(14) 0.00139(10)
O4 0.0342(7) 0.0303(6) 0.0301(6) 0.0073(5) 0.0206(6) 0.0046(5)
O2 0.0330(6) 0.0300(6) 0.0358(7) -0.0039(5) 0.0245(6) -0.0014(5)
O1 0.0324(6) 0.0367(7) 0.0387(7) -0.0011(5) 0.0272(6) -0.0005(6)
O5 0.0429(7) 0.0283(6) 0.0389(7) 0.0034(6) 0.0290(6) -0.0013(5)
O3 0.0353(6) 0.0321(6) 0.0276(6) 0.0030(5) 0.0221(6) 0.0024(5)
C1 0.0269(8) 0.0356(9) 0.0257(8) -0.0001(7) 0.0167(7) 0.0068(7)
C7 0.090(2) 0.0343(11) 0.0689(16) 0.0016(12) 0.0617(16) 0.0012(11)
C4 0.0388(10) 0.0433(11) 0.0299(9) 0.0054(9) 0.0185(9) 0.0106(8)
C6 0.0637(15) 0.0443(12) 0.0557(14) -0.0147(11) 0.0420(13) -0.0109(11)
C2 0.0333(10) 0.0517(12) 0.0432(11) -0.0084(9) 0.0257(9) 0.0034(9)
C5 0.0444(11) 0.0372(10) 0.0373(10) 0.0029(8) 0.0296(9) -0.0014(8)
C3 0.0245(8) 0.0303(8) 0.0264(8) -0.0014(7) 0.0159(7) 0.0038(7)
C8 0.0604(14) 0.0347(11) 0.0486(13) 0.0132(10) 0.0336(12) 0.0067(9)

loop_
_atom_type_symbol
_atom_type_description
_atom_type_scat_dispersion_real
_atom_type_scat_dispersion_imag
_atom_type_scat_source
C C 0.0033 0.0016 'International Tables Vol C Tables 4.2.6.8 and 6.1.1.4'
H H 0.0000 0.0000 'International Tables Vol C Tables 4.2.6.8 and 6.1.1.4'
Cr Cr 0.3209 0.6236 'International Tables Vol C Tables 4.2.6.8 and 6.1.1.4'
O O 0.0106 0.0060 'International Tables Vol C Tables 4.2.6.8 and 6.1.1.4'

loop_
_exptl_crystal_face_index_h
_exptl_crystal_face_index_k
_exptl_crystal_face_index_l
_exptl_crystal_face_perp_dist
4 -5 -5 0.1200
-1 1 1 0.1720
1 1 -1 0.1320
-5 -5 4 0.1200
-5 1 6 0.1870
4 -1 -4 0.2030
1 3 6 0.1430
1 0 0 0.0600
-1 0 0 0.0650

loop_
_geom_angle_atom_site_label_1
_geom_angle_atom_site_label_2
_geom_angle_atom_site_label_3
_geom_angle_site_symmetry_1
_geom_angle_site_symmetry_3
_geom_angle
_geom_angle_publ_flag
Cr Cr O5 7_566 . 176.08(4) ?
O4 Cr Cr 7_566 7_566 88.19(4) ?
O4 Cr O2 7_566 7_566 90.40(6) y
O4 Cr O5 7_566 . 89.29(5) y
O4 Cr O3 7_566 . 177.16(5) y
O2 Cr Cr 7_566 7_566 88.66(4) ?
O2 Cr O5 7_566 . 88.36(5) y
O2 Cr O3 7_566 . 89.37(6) y
O1 Cr Cr . 7_566 88.61(4) ?
O1 Cr O4 . 7_566 89.91(6) y
O1 Cr O2 . 7_566 177.24(5) y
O1 Cr O5 . . 94.38(5) y
O1 Cr O3 . . 90.19(6) y
O3 Cr Cr . 7_566 88.98(4) ?
O3 Cr O5 . . 93.53(5) y
C3 O4 Cr . 7_566 120.14(11) ?
C1 O2 Cr . 7_566 119.21(12) ?
C1 O1 Cr . . 119.57(12) ?
C5 O5 Cr . . 118.23(11) ?
C8 O5 Cr . . 118.74(13) ?
C8 O5 C5 . . 108.56(15) ?
C3 O3 Cr . . 118.98(11) ?
O2 C1 O1 . . 123.94(17) ?
O2 C1 C2 . . 118.42(18) ?
O1 C1 C2 . . 117.64(18) ?
H7A C7 H7B . . 109.0 ?
C6 C7 H7A . . 111.0 ?
C6 C7 H7B . . 111.0 ?
C8 C7 H7A . . 111.0 ?
C8 C7 H7B . . 111.0 ?
C8 C7 C6 . . 103.9(2) ?
H4A C4 H4B . . 109.5 ?
H4A C4 H4C . . 109.5 ?
H4B C4 H4C . . 109.5 ?
C3 C4 H4A . . 109.5 ?
C3 C4 H4B . . 109.5 ?
C3 C4 H4C . . 109.5 ?
C7 C6 H6A . . 111.4 ?
C7 C6 H6B . . 111.4 ?
H6A C6 H6B . . 109.2 ?
C5 C6 C7 . . 101.9(2) ?
C5 C6 H6A . . 111.4 ?
C5 C6 H6B . . 111.4 ?
C1 C2 H2A . . 109.5 ?
C1 C2 H2B . . 109.5 ?
C1 C2 H2C . . 109.5 ?
H2A C2 H2B . . 109.5 ?
H2A C2 H2C . . 109.5 ?
H2B C2 H2C . . 109.5 ?
O5 C5 C6 . . 105.37(17) ?
O5 C5 H5A . . 110.7 ?
O5 C5 H5B . . 110.7 ?
C6 C5 H5A . . 110.7 ?
C6 C5 H5B . . 110.7 ?
H5A C5 H5B . . 108.8 ?
O4 C3 O3 . . 123.71(16) ?
O4 C3 C4 . . 118.37(17) ?
O3 C3 C4 . . 117.92(17) ?
O5 C8 C7 . . 106.84(19) ?
O5 C8 H8A . . 110.4 ?
O5 C8 H8B . . 110.4 ?
C7 C8 H8A . . 110.4 ?
C7 C8 H8B . . 110.4 ?
H8A C8 H8B . . 108.6 ?

loop_
_geom_bond_atom_site_label_1
_geom_bond_atom_site_label_2
_geom_bond_site_symmetry_2
_geom_bond_distance
_geom_bond_publ_flag
Cr Cr 7_566 2.3242(6) y
Cr O4 7_566 2.0121(14) y
Cr O2 7_566 2.0146(13) y
Cr O1 . 2.0083(13) y
Cr O5 . 2.3267(13) y
Cr O3 . 2.0175(13) y
O4 C3 . 1.261(2) y
O2 C1 . 1.262(2) y
O1 C1 . 1.263(2) y
O5 C5 . 1.447(2) y
O5 C8 . 1.444(2) y
O3 C3 . 1.262(2) y
C1 C2 . 1.501(3) ?
C7 H7A . 0.9900 ?
C7 H7B . 0.9900 ?
C7 C6 . 1.506(4) ?
C7 C8 . 1.492(3) ?
C4 H4A . 0.9800 ?
C4 H4B . 0.9800 ?
C4 H4C . 0.9800 ?
C4 C3 . 1.506(2) ?
C6 H6A . 0.9900 ?
C6 H6B . 0.9900 ?
C6 C5 . 1.503(3) ?
C2 H2A . 0.9800 ?
C2 H2B . 0.9800 ?
C2 H2C . 0.9800 ?
C5 H5A . 0.9900 ?
C5 H5B . 0.9900 ?
C8 H8A . 0.9900 ?
C8 H8B . 0.9900 ?

loop_
_geom_hbond_atom_site_label_D
_geom_hbond_atom_site_label_H
_geom_hbond_atom_site_label_A
_geom_hbond_site_symmetry_A
_geom_hbond_distance_DH
_geom_hbond_distance_HA
_geom_hbond_distance_DA
_geom_hbond_angle_DHA
_geom_hbond_publ_flag
C4 H4B O1 8_465 0.98 2.60 3.472(3) 148.0 yes

loop_
_geom_torsion_atom_site_label_1
_geom_torsion_atom_site_label_2
_geom_torsion_atom_site_label_3
_geom_torsion_atom_site_label_4
_geom_torsion_site_symmetry_1
_geom_torsion_site_symmetry_2
_geom_torsion_site_symmetry_3
_geom_torsion_site_symmetry_4
_geom_torsion
_geom_torsion_publ_flag
Cr O4 C3 O3 7_566 . . . -0.4(2) ?
Cr O4 C3 C4 7_566 . . . 179.40(13) ?
Cr O2 C1 O1 7_566 . . . 1.2(2) ?
Cr O2 C1 C2 7_566 . . . -178.35(12) ?
Cr O1 C1 O2 . . . . -1.6(2) ?
Cr O1 C1 C2 . . . . 177.88(12) ?
Cr O5 C5 C6 . . . . -118.42(16) ?
Cr O5 C8 C7 . . . . 140.80(18) ?
Cr O3 C3 O4 . . . . 0.2(2) ?
Cr O3 C3 C4 . . . . -179.60(13) ?
C7 C6 C5 O5 . . . . -34.4(2) ?
C6 C7 C8 O5 . . . . -23.6(3) ?
C5 O5 C8 C7 . . . . 1.9(3) ?
C8 O5 C5 C6 . . . . 20.7(2) ?
C8 C7 C6 C5 . . . . 35.1(3) ?
